data_4079234
loop_
_publ_author_name
'Garc\'ia-L\'opez, Jos\'e-Antonio'
'Oliva-Madrid, Mar\'ia-Jos\'e'
'Saura-Llamas, Isabel'
'Bautista, Delia'
'Vicente, Jos\'e'

_publ_section_title
;
 Reactivity toward CO of Eight-Membered Palladacycles Derived from the
 Insertion of Alkenes into the Pd--C Bond of Cyclopalladated Primary
 Arylalkylamines of Pharmaceutical Interest. Synthesis of
 Tetrahydrobenzazocinones, Ortho-Functionalized Phenethylamines, Ureas,
 and an Isocyanate
;
_journal_issue 17
_journal_name_full Organometallics
_journal_page_first 6351
_journal_paper_doi 10.1021/om300593x
_journal_volume 31
_journal_year 2012
_chemical_formula_sum 'C16 H21 N O3'
_chemical_formula_weight 275.34
_chemical_name_systematic
; 
 ? 
;
_space_group_IT_number 33
_symmetry_cell_setting orthorhombic
_symmetry_space_group_name_Hall 'P 2c -2n'
_symmetry_space_group_name_H-M 'P n a 21'
_atom_sites_solution_hydrogens geom
_atom_sites_solution_primary direct
_atom_sites_solution_secondary difmap
_audit_creation_method SHELXL-97
_cell_angle_alpha 90.00
_cell_angle_beta 90.00
_cell_angle_gamma 90.00
_cell_formula_units_Z 8
_cell_length_a 16.1586(8)
_cell_length_b 8.8804(4)
_cell_length_c 20.4565(11)
_cell_measurement_reflns_used 6169
_cell_measurement_temperature 100(2)
_cell_measurement_theta_max 27.56
_cell_measurement_theta_min 2.5
_cell_volume 2935.4(3)
_computing_cell_refinement 'Bruker SAINT'
_computing_data_collection 'Bruker SMART'
_computing_data_reduction 'Bruker SAINT'
_computing_molecular_graphics 'Bruker SHELXTL'
_computing_publication_material 'Bruker SHELXTL'
_computing_structure_refinement 'SHELXL-97 (Sheldrick, 1997)'
_computing_structure_solution 'SHELXS-97 (Sheldrick, 1990)'
_diffrn_ambient_temperature 100(2)
_diffrn_detector_area_resol_mean 8.26
_diffrn_measured_fraction_theta_full 1.000
_diffrn_measured_fraction_theta_max 0.968
_diffrn_measurement_device_type 'Bruker SMART APEX CCD'
_diffrn_measurement_method \w-scan
_diffrn_radiation_monochromator graphite
_diffrn_radiation_source 'fine-focus sealed tube'
_diffrn_radiation_type MoK\a
_diffrn_radiation_wavelength 0.71073
_diffrn_reflns_av_R_equivalents 0.0689
_diffrn_reflns_av_sigmaI/netI 0.0309
_diffrn_reflns_limit_h_max 21
_diffrn_reflns_limit_h_min -20
_diffrn_reflns_limit_k_max 11
_diffrn_reflns_limit_k_min -11
_diffrn_reflns_limit_l_max 26
_diffrn_reflns_limit_l_min -26
_diffrn_reflns_number 32447
_diffrn_reflns_theta_full 26.00
_diffrn_reflns_theta_max 28.20
_diffrn_reflns_theta_min 1.99
_exptl_absorpt_coefficient_mu 0.086
_exptl_absorpt_correction_type none
_exptl_crystal_colour colourless
_exptl_crystal_density_diffrn 1.246
_exptl_crystal_density_method 'not measured'
_exptl_crystal_description block
_exptl_crystal_F_000 1184
_exptl_crystal_size_max 0.31
_exptl_crystal_size_mid 0.22
_exptl_crystal_size_min 0.15
_refine_diff_density_max 0.360
_refine_diff_density_min -0.256
_refine_diff_density_rms 0.049
_refine_ls_abs_structure_details 'Flack H D (1983), Acta Cryst. A39, 876-881'
_refine_ls_abs_structure_Flack 0.7(10)
_refine_ls_extinction_method none
_refine_ls_goodness_of_fit_ref 1.042
_refine_ls_hydrogen_treatment 'NH free, ordered methyl rigid, other riding'
_refine_ls_matrix_type full
_refine_ls_number_parameters 372
_refine_ls_number_reflns 3596
_refine_ls_number_restraints 5
_refine_ls_restrained_S_all 1.047
_refine_ls_R_factor_all 0.0455
_refine_ls_R_factor_gt 0.0432
_refine_ls_shift/su_max 0.000
_refine_ls_shift/su_mean 0.000
_refine_ls_structure_factor_coef Fsqd
_refine_ls_weighting_details 'calc w=1/[\s^2^(Fo^2^)+(0.0677P)^2^+0.5302P] where P=(Fo^2^+2Fc^2^)/3'
_refine_ls_weighting_scheme calc
_refine_ls_wR_factor_gt 0.1054
_refine_ls_wR_factor_ref 0.1068
_reflns_number_gt 3418
_reflns_number_total 3596
_reflns_threshold_expression >2sigma(I)
_cod_data_source_file om300593x_si_002.cif
_cod_data_source_block jae8621i
_cod_depositor_comments
;
The following automatic conversions were performed:

'_symmetry_cell_setting' value 'Orthorhombic' changed to
'orthorhombic' according to
/home/saulius/struct/CIF-dictionaries/cif_core.dic dictionary named
'cif_core.dic' version 2.4.2 from 2011-04-26.

Automatic conversion script
Id: cif_fix_values 1891 2012-01-12 08:04:46Z andrius 
;
_cod_original_sg_symbol_H-M 'P na2(1)'
_cod_database_code 4079234

loop_
_symmetry_equiv_pos_as_xyz
'x, y, z'
'-x, -y, z+1/2'
'x+1/2, -y+1/2, z'
'-x+1/2, y+1/2, z+1/2'

loop_
_atom_site_label
_atom_site_type_symbol
_atom_site_fract_x
_atom_site_fract_y
_atom_site_fract_z
_atom_site_U_iso_or_equiv
_atom_site_adp_type
_atom_site_occupancy
_atom_site_symmetry_multiplicity
_atom_site_calc_flag
_atom_site_refinement_flags
_atom_site_disorder_assembly
_atom_site_disorder_group
N1 N 0.31610(11) 0.4402(2) 0.30670(9) 0.0179(4) Uani 1 1 d . . .
H01 H 0.3123(15) 0.476(3) 0.2674(14) 0.011(6) Uiso 1 1 d . . .
O1 O 0.45321(9) 0.47027(18) 0.29238(7) 0.0196(3) Uani 1 1 d . . .
O2 O 0.55637(9) 0.38913(19) 0.42982(9) 0.0233(3) Uani 1 1 d . . .
O3 O 0.47726(9) 0.59746(18) 0.42965(8) 0.0208(3) Uani 1 1 d . . .
C1 C 0.36846(14) 0.1016(2) 0.35692(11) 0.0194(4) Uani 1 1 d . . .
C2 C 0.28254(14) 0.1241(3) 0.35093(11) 0.0220(5) Uani 1 1 d . . .
C3 C 0.23562(15) 0.0173(3) 0.31663(12) 0.0282(5) Uani 1 1 d . . .
H3 H 0.1776 0.0318 0.3123 0.034 Uiso 1 1 calc R . .
C4 C 0.27177(18) -0.1086(3) 0.28896(12) 0.0329(6) Uani 1 1 d . . .
H4 H 0.2388 -0.1795 0.2659 0.039 Uiso 1 1 calc R . .
C5 C 0.35654(18) -0.1311(3) 0.29503(12) 0.0306(6) Uani 1 1 d . . .
H5 H 0.3819 -0.2177 0.2765 0.037 Uiso 1 1 calc R . .
C6 C 0.40379(15) -0.0258(3) 0.32832(12) 0.0243(5) Uani 1 1 d . . .
H6 H 0.4618 -0.0407 0.3318 0.029 Uiso 1 1 calc R . .
C7 C 0.42498(13) 0.2009(2) 0.39741(11) 0.0192(4) Uani 1 1 d . . .
H7A H 0.4825 0.1804 0.3834 0.023 Uiso 1 1 calc R . .
H7B H 0.4203 0.1678 0.4435 0.023 Uiso 1 1 calc R . .
C8 C 0.41244(12) 0.3734(2) 0.39610(10) 0.0164(4) Uani 1 1 d . . .
H8 H 0.3656 0.4008 0.4257 0.020 Uiso 1 1 calc R . .
C9 C 0.39456(12) 0.4329(2) 0.32753(10) 0.0161(4) Uani 1 1 d . . .
C10 C 0.23665(13) 0.4022(3) 0.33868(12) 0.0245(5) Uani 1 1 d . . .
C11 C 0.23966(13) 0.2584(3) 0.38103(11) 0.0225(5) Uani 1 1 d . . .
H11A H 0.2679 0.2831 0.4226 0.027 Uiso 1 1 calc R . .
H11B H 0.1822 0.2290 0.3918 0.027 Uiso 1 1 calc R . .
C12 C 0.17600(15) 0.3804(4) 0.28223(14) 0.0372(7) Uani 1 1 d . . .
H12A H 0.1761 0.4704 0.2545 0.056 Uiso 1 1 calc R . .
H12B H 0.1202 0.3639 0.2997 0.056 Uiso 1 1 calc R . .
H12C H 0.1927 0.2928 0.2563 0.056 Uiso 1 1 calc R . .
C13 C 0.20800(17) 0.5340(3) 0.38149(15) 0.0381(7) Uani 1 1 d . . .
H13A H 0.2487 0.5517 0.4162 0.057 Uiso 1 1 calc R . .
H13B H 0.1543 0.5098 0.4011 0.057 Uiso 1 1 calc R . .
H13C H 0.2027 0.6248 0.3546 0.057 Uiso 1 1 calc R . .
C14 C 0.49116(12) 0.4511(2) 0.41965(10) 0.0167(4) Uani 1 1 d . . .
C15 C 0.54932(15) 0.6886(3) 0.44620(13) 0.0272(5) Uani 1 1 d . . .
H15A H 0.5791 0.7185 0.4059 0.033 Uiso 1 1 calc R . .
H15B H 0.5877 0.6301 0.4741 0.033 Uiso 1 1 calc R . .
C16 C 0.51969(16) 0.8258(3) 0.48207(12) 0.0270(5) Uani 1 1 d . . .
H16A H 0.4792 0.8795 0.4551 0.041 Uiso 1 1 calc R . .
H16B H 0.5668 0.8920 0.4912 0.041 Uiso 1 1 calc R . .
H16C H 0.4937 0.7953 0.5233 0.041 Uiso 1 1 calc R . .
N1' N 0.43531(11) 0.6192(2) 0.16581(9) 0.0176(4) Uani 1 1 d . . .
H01' H 0.4399(15) 0.577(3) 0.2021(15) 0.017(6) Uiso 1 1 d . . .
O1' O 0.29831(9) 0.5848(2) 0.17856(8) 0.0235(3) Uani 1 1 d . . .
O2' O 0.20017(10) 0.6776(2) 0.03600(9) 0.0314(4) Uani 1 1 d . A .
C1' C 0.38348(15) 0.9590(3) 0.11996(11) 0.0214(5) Uani 1 1 d . . .
C2' C 0.46919(14) 0.9375(3) 0.12449(11) 0.0206(4) Uani 1 1 d . . .
C3' C 0.51664(17) 1.0433(3) 0.15835(12) 0.0281(5) Uani 1 1 d . . .
H3' H 0.5748 1.0288 0.1615 0.034 Uiso 1 1 calc R . .
C4' C 0.48149(19) 1.1681(3) 0.18736(12) 0.0340(6) Uani 1 1 d . . .
H4' H 0.5151 1.2389 0.2099 0.041 Uiso 1 1 calc R . .
C5' C 0.3971(2) 1.1891(3) 0.18336(13) 0.0355(6) Uani 1 1 d . . .
H5' H 0.3722 1.2748 0.2031 0.043 Uiso 1 1 calc R . .
C6' C 0.34879(16) 1.0848(3) 0.15053(12) 0.0286(5) Uani 1 1 d . . .
H6' H 0.2906 1.0992 0.1487 0.034 Uiso 1 1 calc R . .
C7' C 0.32594(13) 0.8618(3) 0.07921(12) 0.0228(5) Uani 1 1 d . . .
H7A' H 0.3278 0.9002 0.0338 0.027 Uiso 1 1 calc R . .
H7B' H 0.2690 0.8783 0.0955 0.027 Uiso 1 1 calc R . .
C8' C 0.34060(12) 0.6903(2) 0.07642(10) 0.0170(4) Uani 1 1 d . A .
H8' H 0.3893 0.6693 0.0476 0.020 Uiso 1 1 calc R . .
C9' C 0.35722(13) 0.6255(2) 0.14428(10) 0.0169(4) Uani 1 1 d . . .
C10' C 0.51536(12) 0.6598(3) 0.13427(10) 0.0186(4) Uani 1 1 d . . .
C11' C 0.51192(13) 0.8051(3) 0.09285(10) 0.0187(4) Uani 1 1 d . . .
H11C H 0.5693 0.8352 0.0819 0.022 Uiso 1 1 calc R . .
H11D H 0.4832 0.7821 0.0513 0.022 Uiso 1 1 calc R . .
C12' C 0.57581(13) 0.6823(3) 0.19112(12) 0.0257(5) Uani 1 1 d . . .
H12E H 0.6306 0.7080 0.1739 0.039 Uiso 1 1 calc R . .
H12D H 0.5795 0.5891 0.2166 0.039 Uiso 1 1 calc R . .
H12F H 0.5560 0.7640 0.2192 0.039 Uiso 1 1 calc R . .
C13' C 0.54500(14) 0.5300(3) 0.09113(12) 0.0254(5) Uani 1 1 d . . .
H13E H 0.5540 0.4404 0.1181 0.038 Uiso 1 1 calc R . .
H13D H 0.5970 0.5583 0.0697 0.038 Uiso 1 1 calc R . .
H13F H 0.5030 0.5082 0.0579 0.038 Uiso 1 1 calc R . .
C14' C 0.26432(13) 0.6151(3) 0.04758(11) 0.0215(4) Uani 1 1 d D . .
O3'A O 0.28228(18) 0.4715(3) 0.02923(18) 0.0271(7) Uiso 0.759(9) 1 d PD A 1
C15' C 0.2173(2) 0.3855(4) -0.0040(2) 0.0329(9) Uiso 0.759(9) 1 d PD A 1
H15C H 0.2352 0.3601 -0.0490 0.039 Uiso 0.759(9) 1 calc PR A 1
H15D H 0.1662 0.4465 -0.0068 0.039 Uiso 0.759(9) 1 calc PR A 1
C16' C 0.2009(2) 0.2445(4) 0.03363(18) 0.0286(10) Uiso 0.759(9) 1 d PD A 1
H16D H 0.1577 0.1860 0.0115 0.034 Uiso 0.759(9) 1 calc PR A 1
H16E H 0.1824 0.2704 0.0778 0.034 Uiso 0.759(9) 1 calc PR A 1
H16F H 0.2517 0.1846 0.0362 0.034 Uiso 0.759(9) 1 calc PR A 1
O3'B O 0.2699(5) 0.4750(7) 0.0480(5) 0.0166(19) Uiso 0.241(9) 1 d PD A 2
C25' C 0.1981(6) 0.4000(11) 0.0192(6) 0.022(2) Uiso 0.241(9) 1 d PD A 2
H25A H 0.1743 0.4637 -0.0158 0.026 Uiso 0.241(9) 1 calc PR A 2
H25B H 0.1552 0.3840 0.0530 0.026 Uiso 0.241(9) 1 calc PR A 2
C26' C 0.2242(11) 0.2543(18) -0.0081(10) 0.072(6) Uiso 0.241(9) 1 d PD A 2
H26A H 0.1766 0.2047 -0.0286 0.087 Uiso 0.241(9) 1 calc PR A 2
H26B H 0.2459 0.1905 0.0270 0.087 Uiso 0.241(9) 1 calc PR A 2
H26C H 0.2674 0.2708 -0.0410 0.087 Uiso 0.241(9) 1 calc PR A 2

loop_
_atom_site_aniso_label
_atom_site_aniso_U_11
_atom_site_aniso_U_22
_atom_site_aniso_U_33
_atom_site_aniso_U_23
_atom_site_aniso_U_13
_atom_site_aniso_U_12
N1 0.0155(8) 0.0242(9) 0.0140(8) 0.0054(7) 0.0008(7) 0.0013(7)
O1 0.0175(7) 0.0258(8) 0.0155(7) 0.0028(6) 0.0012(6) -0.0016(6)
O2 0.0154(7) 0.0251(8) 0.0293(9) -0.0044(7) -0.0014(7) 0.0019(6)
O3 0.0180(7) 0.0208(8) 0.0237(8) -0.0015(6) -0.0008(6) -0.0012(6)
C1 0.0232(10) 0.0213(10) 0.0135(9) 0.0052(8) 0.0006(8) -0.0044(8)
C2 0.0225(11) 0.0274(11) 0.0162(10) 0.0079(9) -0.0006(8) -0.0059(9)
C3 0.0271(12) 0.0341(13) 0.0234(12) 0.0074(10) -0.0054(10) -0.0101(10)
C4 0.0447(15) 0.0311(13) 0.0230(12) 0.0019(10) -0.0103(11) -0.0155(11)
C5 0.0461(15) 0.0235(12) 0.0224(12) 0.0009(9) -0.0010(11) -0.0030(10)
C6 0.0301(12) 0.0245(11) 0.0184(10) 0.0028(9) 0.0011(9) -0.0012(9)
C7 0.0173(10) 0.0205(11) 0.0198(10) 0.0030(8) -0.0010(8) 0.0007(8)
C8 0.0140(9) 0.0208(10) 0.0144(9) 0.0010(8) 0.0024(8) -0.0002(7)
C9 0.0172(9) 0.0167(9) 0.0143(9) 0.0004(8) 0.0004(8) 0.0012(8)
C10 0.0143(9) 0.0332(13) 0.0261(12) 0.0108(10) 0.0026(9) 0.0028(9)
C11 0.0153(10) 0.0313(13) 0.0210(11) 0.0072(9) 0.0027(8) -0.0045(9)
C12 0.0167(11) 0.0589(19) 0.0359(14) 0.0212(13) -0.0050(10) -0.0051(11)
C13 0.0347(14) 0.0396(15) 0.0400(15) 0.0126(12) 0.0205(12) 0.0152(11)
C14 0.0174(9) 0.0217(10) 0.0110(9) -0.0004(8) 0.0040(8) -0.0013(8)
C15 0.0213(11) 0.0254(12) 0.0349(13) -0.0042(10) 0.0022(10) -0.0073(9)
C16 0.0309(12) 0.0246(12) 0.0256(12) -0.0037(9) 0.0007(9) -0.0072(9)
N1' 0.0177(8) 0.0233(9) 0.0117(8) 0.0037(7) -0.0009(7) -0.0009(7)
O1' 0.0163(7) 0.0341(9) 0.0202(8) 0.0084(7) 0.0012(6) -0.0015(6)
O2' 0.0143(7) 0.0496(11) 0.0303(9) -0.0007(8) -0.0032(7) 0.0003(7)
C1' 0.0285(11) 0.0205(11) 0.0151(10) 0.0044(8) 0.0012(9) 0.0002(9)
C2' 0.0239(11) 0.0224(11) 0.0154(10) 0.0052(9) 0.0005(8) -0.0041(8)
C3' 0.0372(13) 0.0272(12) 0.0200(11) 0.0065(9) -0.0036(10) -0.0071(10)
C4' 0.0563(17) 0.0255(13) 0.0203(12) 0.0023(10) -0.0065(12) -0.0098(12)
C5' 0.0632(18) 0.0226(12) 0.0208(12) -0.0005(10) 0.0007(12) 0.0052(11)
C6' 0.0372(13) 0.0285(12) 0.0202(11) 0.0042(10) 0.0034(10) 0.0068(10)
C7' 0.0197(10) 0.0252(11) 0.0235(11) 0.0056(9) -0.0030(9) 0.0010(9)
C8' 0.0127(8) 0.0232(11) 0.0152(10) 0.0033(8) 0.0000(8) -0.0014(7)
C9' 0.0161(9) 0.0202(10) 0.0146(9) 0.0003(8) 0.0001(8) -0.0007(8)
C10' 0.0126(9) 0.0257(11) 0.0176(10) 0.0017(9) -0.0004(8) -0.0017(8)
C11' 0.0165(9) 0.0254(12) 0.0143(10) 0.0006(8) 0.0004(8) -0.0037(8)
C12' 0.0177(10) 0.0376(14) 0.0218(11) 0.0080(10) -0.0045(9) -0.0043(9)
C13' 0.0236(11) 0.0286(12) 0.0239(12) 0.0002(10) 0.0041(9) 0.0029(9)
C14' 0.0156(9) 0.0328(12) 0.0162(9) 0.0066(9) 0.0011(8) -0.0063(9)

loop_
_atom_type_symbol
_atom_type_description
_atom_type_scat_dispersion_real
_atom_type_scat_dispersion_imag
_atom_type_scat_source
C C 0.0033 0.0016 'International Tables Vol C Tables 4.2.6.8 and 6.1.1.4'
H H 0.0000 0.0000 'International Tables Vol C Tables 4.2.6.8 and 6.1.1.4'
N N 0.0061 0.0033 'International Tables Vol C Tables 4.2.6.8 and 6.1.1.4'
O O 0.0106 0.0060 'International Tables Vol C Tables 4.2.6.8 and 6.1.1.4'

loop_
_geom_angle_atom_site_label_1
_geom_angle_atom_site_label_2
_geom_angle_atom_site_label_3
_geom_angle
C9 N1 C10 132.04(19)
C14 O3 C15 116.21(17)
C6 C1 C2 118.8(2)
C6 C1 C7 117.0(2)
C2 C1 C7 124.0(2)
C3 C2 C1 118.7(2)
C3 C2 C11 119.3(2)
C1 C2 C11 121.9(2)
C4 C3 C2 121.6(2)
C3 C4 C5 119.7(2)
C6 C5 C4 119.3(2)
C5 C6 C1 121.8(2)
C1 C7 C8 119.23(18)
C14 C8 C9 106.94(17)
C14 C8 C7 109.48(17)
C9 C8 C7 112.59(18)
O1 C9 N1 121.9(2)
O1 C9 C8 118.86(18)
N1 C9 C8 119.22(18)
N1 C10 C12 104.56(19)
N1 C10 C13 109.9(2)
C12 C10 C13 109.6(2)
N1 C10 C11 114.17(18)
C12 C10 C11 109.9(2)
C13 C10 C11 108.7(2)
C2 C11 C10 116.01(19)
O2 C14 O3 124.36(19)
O2 C14 C8 125.2(2)
O3 C14 C8 110.40(17)
O3 C15 C16 108.02(19)
C9' N1' C10' 131.77(18)
C6' C1' C2' 118.4(2)
C6' C1' C7' 117.1(2)
C2' C1' C7' 124.3(2)
C3' C2' C1' 118.9(2)
C3' C2' C11' 119.0(2)
C1' C2' C11' 122.0(2)
C4' C3' C2' 121.9(2)
C5' C4' C3' 119.4(2)
C4' C5' C6' 119.7(2)
C5' C6' C1' 121.7(2)
C1' C7' C8' 119.20(18)
C14' C8' C9' 109.26(17)
C14' C8' C7' 108.86(17)
C9' C8' C7' 111.45(18)
O1' C9' N1' 121.8(2)
O1' C9' C8' 119.37(18)
N1' C9' C8' 118.76(18)
N1' C10' C13' 109.83(18)
N1' C10' C12' 104.85(17)
C13' C10' C12' 109.66(19)
N1' C10' C11' 114.13(17)
C13' C10' C11' 108.94(18)
C12' C10' C11' 109.32(18)
C2' C11' C10' 115.59(17)
O2' C14' O3'B 121.6(4)
O2' C14' O3'A 124.3(2)
O3'B C14' O3'A 18.5(4)
O2' C14' C8' 125.1(2)
O3'B C14' C8' 112.1(4)
O3'A C14' C8' 110.2(2)
C14' O3'A C15' 117.6(3)
O3'A C15' C16' 109.0(3)
C14' O3'B C25' 113.2(6)
O3'B C25' C26' 109.1(10)

loop_
_geom_bond_atom_site_label_1
_geom_bond_atom_site_label_2
_geom_bond_distance
N1 C9 1.339(3)
N1 C10 1.480(3)
O1 C9 1.235(3)
O2 C14 1.207(3)
O3 C14 1.335(3)
O3 C15 1.458(3)
C1 C6 1.396(3)
C1 C2 1.408(3)
C1 C7 1.516(3)
C2 C3 1.403(3)
C2 C11 1.510(3)
C3 C4 1.383(4)
C4 C5 1.390(4)
C5 C6 1.386(4)
C7 C8 1.545(3)
C8 C14 1.525(3)
C8 C9 1.527(3)
C10 C12 1.527(4)
C10 C13 1.534(4)
C10 C11 1.544(3)
C15 C16 1.501(3)
N1' C9' 1.338(3)
N1' C10' 1.490(3)
O1' C9' 1.236(3)
O2' C14' 1.199(3)
C1' C6' 1.398(3)
C1' C2' 1.401(3)
C1' C7' 1.518(3)
C2' C3' 1.396(3)
C2' C11' 1.509(3)
C3' C4' 1.380(4)
C4' C5' 1.379(4)
C5' C6' 1.385(4)
C7' C8' 1.542(3)
C8' C14' 1.521(3)
C8' C9' 1.527(3)
C10' C13' 1.529(3)
C10' C12' 1.532(3)
C10' C11' 1.545(3)
C14' O3'B 1.248(7)
C14' O3'A 1.361(4)
O3'A C15' 1.465(4)
C15' C16' 1.493(5)
O3'B C25' 1.462(10)
C25' C26' 1.470(15)

loop_
_geom_hbond_atom_site_label_D
_geom_hbond_atom_site_label_H
_geom_hbond_atom_site_label_A
_geom_hbond_distance_DH
_geom_hbond_distance_HA
_geom_hbond_distance_DA
_geom_hbond_angle_DHA
_geom_hbond_site_symmetry_A
N1 H01 O1' 0.87(3) 2.07(3) 2.933(2) 174(2) .
N1' H01' O1 0.83(3) 2.09(3) 2.922(2) 179(3) .
C11 H11A O2' 0.99 2.55 3.393(3) 142.4 4_545
C11 H11B O2 0.99 2.42 3.389(3) 167.4 3_455
C11' H11C O2' 0.99 2.32 3.260(3) 158.9 3_565

loop_
_geom_torsion_atom_site_label_1
_geom_torsion_atom_site_label_2
_geom_torsion_atom_site_label_3
_geom_torsion_atom_site_label_4
_geom_torsion
C6 C1 C2 C3 0.2(3)
C7 C1 C2 C3 -174.6(2)
C6 C1 C2 C11 179.4(2)
C7 C1 C2 C11 4.6(3)
C1 C2 C3 C4 0.1(3)
C11 C2 C3 C4 -179.1(2)
C2 C3 C4 C5 0.0(4)
C3 C4 C5 C6 -0.6(4)
C4 C5 C6 C1 1.0(4)
C2 C1 C6 C5 -0.8(3)
C7 C1 C6 C5 174.4(2)
C6 C1 C7 C8 143.9(2)
C2 C1 C7 C8 -41.2(3)
C1 C7 C8 C14 -160.46(18)
C1 C7 C8 C9 -41.7(3)
C10 N1 C9 O1 179.7(2)
C10 N1 C9 C8 1.2(4)
C14 C8 C9 O1 31.0(2)
C7 C8 C9 O1 -89.3(2)
C14 C8 C9 N1 -150.45(19)
C7 C8 C9 N1 89.3(2)
C9 N1 C10 C12 -159.7(2)
C9 N1 C10 C13 82.8(3)
C9 N1 C10 C11 -39.6(3)
C3 C2 C11 C10 -93.4(3)
C1 C2 C11 C10 87.4(3)
N1 C10 C11 C2 -45.2(3)
C12 C10 C11 C2 71.9(3)
C13 C10 C11 C2 -168.2(2)
C15 O3 C14 O2 7.8(3)
C15 O3 C14 C8 -174.24(19)
C9 C8 C14 O2 -113.7(2)
C7 C8 C14 O2 8.6(3)
C9 C8 C14 O3 68.4(2)
C7 C8 C14 O3 -169.33(17)
C14 O3 C15 C16 -156.53(19)
C6' C1' C2' C3' -1.0(3)
C7' C1' C2' C3' 173.7(2)
C6' C1' C2' C11' -179.8(2)
C7' C1' C2' C11' -5.2(3)
C1' C2' C3' C4' 0.0(3)
C11' C2' C3' C4' 178.8(2)
C2' C3' C4' C5' 0.5(4)
C3' C4' C5' C6' 0.1(4)
C4' C5' C6' C1' -1.2(4)
C2' C1' C6' C5' 1.6(3)
C7' C1' C6' C5' -173.5(2)
C6' C1' C7' C8' -146.1(2)
C2' C1' C7' C8' 39.1(3)
C1' C7' C8' C14' 165.92(19)
C1' C7' C8' C9' 45.3(3)
C10' N1' C9' O1' 179.5(2)
C10' N1' C9' C8' -2.8(3)
C14' C8' C9' O1' -32.5(3)
C7' C8' C9' O1' 87.9(2)
C14' C8' C9' N1' 149.8(2)
C7' C8' C9' N1' -89.9(2)
C9' N1' C10' C13' -82.7(3)
C9' N1' C10' C12' 159.5(2)
C9' N1' C10' C11' 40.0(3)
C3' C2' C11' C10' 94.4(2)
C1' C2' C11' C10' -86.8(2)
N1' C10' C11' C2' 46.1(2)
C13' C10' C11' C2' 169.25(18)
C12' C10' C11' C2' -70.9(2)
C9' C8' C14' O2' 114.2(2)
C7' C8' C14' O2' -7.7(3)
C9' C8' C14' O3'B -53.6(6)
C7' C8' C14' O3'B -175.5(6)
C9' C8' C14' O3'A -73.3(3)
C7' C8' C14' O3'A 164.8(2)
O2' C14' O3'A C15' -3.1(5)
O3'B C14' O3'A C15' 84.8(12)
C8' C14' O3'A C15' -175.7(3)
C14' O3'A C15' C16' -122.9(4)
O2' C14' O3'B C25' 13.0(10)
O3'A C14' O3'B C25' -91.0(14)
C8' C14' O3'B C25' -178.7(7)
C14' O3'B C25' C26' 152.0(13)
